data_4128469
loop_
_publ_author_name
'Hung, Kevin'
'Condakes, Matthew L.'
'Novaes, Luiz F. T.'
'Harwood, Stephen J.'
'Morikawa, Takahiro'
'Yang, Zhi'
'Maimone, Thomas J.'

_publ_section_title
;
 Development of a Terpene Feedstock-Based Oxidative Synthetic Approach to
 the Illicium Sesquiterpenes.
;
_journal_issue 7
_journal_name_full 'Journal of the American Chemical Society'
_journal_page_first 3083
_journal_page_last 3099
_journal_paper_doi 10.1021/jacs.8b12247
_journal_volume 141
_journal_year 2019
_chemical_absolute_configuration ad
_chemical_formula_sum 'C15 H24 O5'
_chemical_formula_weight 284.34
_chemical_name_common KH_4_256
_chemical_name_systematic maimone71
_space_group.centring_type primitive

_space_group_crystal_system orthorhombic
_space_group_IT_number 19
_space_group_name_Hall 'P 2ac 2ab'
_space_group_name_H-M_alt 'P 21 21 21'
_atom_sites_solution_hydrogens geom
_atom_sites_solution_primary iterative
_atom_sites_solution_secondary difmap
_audit_creation_method SHELXL-2014/7
_cell_angle_alpha 90
_cell_angle_beta 90
_cell_angle_gamma 90
_cell_formula_units_Z 4
_cell_length_a 7.0086(6)
_cell_length_b 13.2650(14)
_cell_length_c 14.9026(14)
_cell_measurement_reflns_used 8453
_cell_measurement_temperature 100(2)
_cell_measurement_theta_max 50.40
_cell_measurement_theta_min 5.94
_cell_volume 1385.5(2)
_computing_cell_refinement 'Bruker SAINT'
_computing_data_collection 'Bruker APEX2'
_computing_data_reduction 'Bruker SAINT'
_computing_molecular_graphics ORTEP-32
_computing_publication_material WinGX
_computing_structure_refinement SHELXL-2014
_computing_structure_solution SHELXT-2014
_diffrn_ambient_temperature 100(2)
_diffrn_detector_area_resol_mean 8.366
_diffrn_measured_fraction_theta_full 1.000
_diffrn_measured_fraction_theta_max 1.000
_diffrn_measurement_device_type 'Bruker APEX-II CCD'
_diffrn_measurement_method '\f and \w scans'
_diffrn_radiation_type CuK\a
_diffrn_radiation_wavelength 1.54178
_diffrn_reflns_av_R_equivalents 0.0663
_diffrn_reflns_av_unetI/netI 0.0320
_diffrn_reflns_Laue_measured_fraction_full 1.000
_diffrn_reflns_Laue_measured_fraction_max 1.000
_diffrn_reflns_limit_h_max 6
_diffrn_reflns_limit_h_min -6
_diffrn_reflns_limit_k_max 13
_diffrn_reflns_limit_k_min -13
_diffrn_reflns_limit_l_max 14
_diffrn_reflns_limit_l_min -14
_diffrn_reflns_number 14347
_diffrn_reflns_point_group_measured_fraction_full 1.000
_diffrn_reflns_point_group_measured_fraction_max 0.999
_diffrn_reflns_theta_full 50.000
_diffrn_reflns_theta_max 50.489
_diffrn_reflns_theta_min 4.462
_diffrn_source 'microfocus rotating anode'
_exptl_absorpt_coefficient_mu 0.833
_exptl_absorpt_correction_T_max 0.928
_exptl_absorpt_correction_T_min 0.619
_exptl_absorpt_correction_type multi-scan
_exptl_absorpt_process_details SADABS
_exptl_crystal_colour colorless
_exptl_crystal_density_diffrn 1.363
_exptl_crystal_description plate
_exptl_crystal_F_000 616
_exptl_crystal_size_max 0.060
_exptl_crystal_size_mid 0.050
_exptl_crystal_size_min 0.020
_refine_diff_density_max 0.329
_refine_diff_density_min -0.133
_refine_diff_density_rms 0.038
_refine_ls_abs_structure_details
; 
 Flack x determined using 526 quotients [(I+)-(I-)]/[(I+)+(I-)] 
 (Parsons, Flack and Wagner, Acta Cryst. B69 (2013) 249-259). 
;
_refine_ls_abs_structure_Flack 0.02(14)
_refine_ls_extinction_method none
_refine_ls_goodness_of_fit_ref 1.064
_refine_ls_hydrogen_treatment constr
_refine_ls_matrix_type full
_refine_ls_number_parameters 188
_refine_ls_number_reflns 1442
_refine_ls_number_restraints 0
_refine_ls_restrained_S_all 1.064
_refine_ls_R_factor_all 0.0392
_refine_ls_R_factor_gt 0.0358
_refine_ls_shift/su_max 0.000
_refine_ls_shift/su_mean 0.000
_refine_ls_structure_factor_coef Fsqd
_refine_ls_weighting_details 'w=1/[\s^2^(Fo^2^)+(0.0411P)^2^+0.8341P] where P=(Fo^2^+2Fc^2^)/3'
_refine_ls_weighting_scheme calc
_refine_ls_wR_factor_gt 0.0871
_refine_ls_wR_factor_ref 0.0903
_reflns_Friedel_coverage 0.665
_reflns_Friedel_fraction_full 1.000
_reflns_Friedel_fraction_max 0.998
_reflns_number_gt 1348
_reflns_number_total 1442
_reflns_threshold_expression 'I > 2\s(I)'
_cod_data_source_file ja8b12247_si_009.cif
_cod_data_source_block maimone71
_cod_database_code 4128469
_shelx_shelxl_version_number 2014/7
_shelx_space_group_comment
; 
The symmetry employed for this shelxl refinement is uniquely defined 
by the following loop, which should always be used as a source of 
symmetry information in preference to the above space-group names. 
They are only intended as comments. 
;
_shelx_estimated_absorpt_t_min 0.952
_shelx_estimated_absorpt_t_max 0.984

loop_
_space_group_symop_operation_xyz
'x, y, z'
'-x+1/2, -y, z+1/2'
'-x, y+1/2, -z+1/2'
'x+1/2, -y+1/2, -z'

loop_
_atom_site_label
_atom_site_type_symbol
_atom_site_fract_x
_atom_site_fract_y
_atom_site_fract_z
_atom_site_U_iso_or_equiv
_atom_site_adp_type
_atom_site_occupancy
_atom_site_site_symmetry_order
_atom_site_calc_flag
_atom_site_refinement_flags_posn
_atom_site_refinement_flags_adp
C1 C 0.5861(6) 0.4195(3) 0.3829(3) 0.0343(11) Uani 1 1 d . .
C2 C 0.5105(7) 0.3369(3) 0.4477(3) 0.0368(12) Uani 1 1 d . .
H2 H 0.6185 0.3172 0.4879 0.044 Uiso 1 1 calc R U
C3 C 0.3666(7) 0.3958(4) 0.5048(3) 0.0422(13) Uani 1 1 d . .
H3A H 0.2360 0.3865 0.4809 0.051 Uiso 1 1 calc R U
H3B H 0.3693 0.3713 0.5676 0.051 Uiso 1 1 calc R U
C4 C 0.4225(6) 0.5075(3) 0.5013(3) 0.0352(11) Uani 1 1 d . .
H4 H 0.3231 0.5464 0.4678 0.042 Uiso 1 1 calc R U
C5 C 0.6114(6) 0.5091(3) 0.4487(3) 0.0327(11) Uani 1 1 d . .
C6 C 0.6819(6) 0.6102(4) 0.4048(3) 0.0362(12) Uani 1 1 d . .
C7 C 0.8595(7) 0.5844(4) 0.3449(3) 0.0430(13) Uani 1 1 d . .
C8 C 0.8338(6) 0.4901(4) 0.2858(3) 0.0434(13) Uani 1 1 d . .
H8 H 0.9597 0.4757 0.2569 0.052 Uiso 1 1 calc R U
C9 C 0.7755(7) 0.3963(3) 0.3371(3) 0.0372(12) Uani 1 1 d . .
H9A H 0.8736 0.3790 0.3824 0.045 Uiso 1 1 calc R U
H9B H 0.7610 0.3385 0.2956 0.045 Uiso 1 1 calc R U
C10 C 0.4413(6) 0.4381(4) 0.3076(3) 0.0357(12) Uani 1 1 d . .
H10A H 0.3798 0.3729 0.2933 0.043 Uiso 1 1 calc R U
H10B H 0.3407 0.4831 0.3315 0.043 Uiso 1 1 calc R U
C11 C 0.5125(7) 0.4828(3) 0.2214(3) 0.0370(11) Uani 1 1 d . .
C12 C 0.4355(7) 0.2417(3) 0.4047(3) 0.0443(13) Uani 1 1 d . .
H12A H 0.4275 0.1882 0.4500 0.066 Uiso 1 1 calc R U
H12B H 0.5220 0.2207 0.3566 0.066 Uiso 1 1 calc R U
H12C H 0.3084 0.2544 0.3798 0.066 Uiso 1 1 calc R U
C13 C 0.5253(7) 0.6670(4) 0.3527(3) 0.0403(12) Uani 1 1 d . .
H13A H 0.4962 0.6307 0.2971 0.060 Uiso 1 1 calc R U
H13B H 0.5700 0.7351 0.3383 0.060 Uiso 1 1 calc R U
H13C H 0.4099 0.6714 0.3897 0.060 Uiso 1 1 calc R U
C14 C 0.7432(7) 0.6839(3) 0.4795(3) 0.0444(13) Uani 1 1 d . .
H14A H 0.7873 0.7471 0.4525 0.067 Uiso 1 1 calc R U
H14B H 0.8469 0.6538 0.5146 0.067 Uiso 1 1 calc R U
H14C H 0.6343 0.6976 0.5189 0.067 Uiso 1 1 calc R U
C15 C 0.9277(7) 0.6718(4) 0.2871(3) 0.0452(13) Uani 1 1 d . .
H15A H 0.9462 0.7315 0.3247 0.068 Uiso 1 1 calc R U
H15B H 0.8322 0.6863 0.2408 0.068 Uiso 1 1 calc R U
H15C H 1.0488 0.6537 0.2584 0.068 Uiso 1 1 calc R U
O1 O 0.4519(4) 0.5516(2) 0.58796(17) 0.0417(8) Uani 1 1 d . .
H1 H 0.3508 0.5476 0.6180 0.063 Uiso 1 1 calc R U
O2 O 0.7599(4) 0.4769(2) 0.50944(17) 0.0370(8) Uani 1 1 d . .
H2A H 0.7341 0.4965 0.5616 0.056 Uiso 1 1 calc R U
O3 O 1.0226(4) 0.5581(3) 0.40007(19) 0.0470(9) Uani 1 1 d . .
H3 H 0.9848 0.5292 0.4470 0.070 Uiso 1 1 calc R U
O4 O 0.6955(4) 0.5095(3) 0.21326(18) 0.0447(9) Uani 1 1 d . .
O5 O 0.4105(4) 0.4933(2) 0.15652(19) 0.0457(9) Uani 1 1 d . .

loop_
_atom_site_aniso_label
_atom_site_aniso_U_11
_atom_site_aniso_U_22
_atom_site_aniso_U_33
_atom_site_aniso_U_23
_atom_site_aniso_U_13
_atom_site_aniso_U_12
C1 0.025(2) 0.048(3) 0.030(2) 0.001(2) 0.002(2) -0.003(2)
C2 0.028(3) 0.053(3) 0.029(2) -0.002(2) -0.001(2) -0.003(2)
C3 0.035(3) 0.058(3) 0.034(3) 0.000(2) 0.002(2) -0.004(2)
C4 0.027(2) 0.053(3) 0.026(2) 0.001(2) -0.0008(19) 0.002(2)
C5 0.021(2) 0.048(3) 0.029(2) -0.001(2) -0.006(2) 0.001(2)
C6 0.029(3) 0.048(3) 0.032(2) 0.001(2) -0.002(2) -0.001(2)
C7 0.030(3) 0.062(3) 0.036(3) 0.005(3) 0.001(2) -0.003(2)
C8 0.028(3) 0.066(4) 0.037(2) -0.002(3) 0.002(2) -0.001(2)
C9 0.031(3) 0.052(3) 0.028(2) -0.004(2) -0.004(2) 0.002(2)
C10 0.027(3) 0.052(3) 0.028(2) 0.001(2) 0.000(2) -0.004(2)
C11 0.023(3) 0.053(3) 0.035(3) -0.005(2) 0.003(2) 0.000(2)
C12 0.039(3) 0.058(3) 0.036(3) -0.001(2) 0.000(2) -0.002(2)
C13 0.035(3) 0.052(3) 0.033(2) 0.002(2) -0.004(2) 0.000(2)
C14 0.032(3) 0.054(3) 0.047(3) 0.002(2) 0.000(2) 0.001(2)
C15 0.032(3) 0.066(3) 0.038(3) 0.007(2) 0.000(2) -0.003(3)
O1 0.0279(17) 0.068(2) 0.0293(17) -0.0061(15) 0.0040(13) -0.0029(16)
O2 0.0282(17) 0.057(2) 0.0263(15) -0.0027(15) -0.0017(14) 0.0006(15)
O3 0.0257(18) 0.080(2) 0.0353(17) 0.0072(17) -0.0041(15) -0.0026(17)
O4 0.028(2) 0.079(2) 0.0270(16) 0.0075(16) -0.0036(13) -0.0060(17)
O5 0.0335(18) 0.074(2) 0.0297(16) 0.0048(16) -0.0070(15) -0.0061(17)

loop_
_atom_type_symbol
_atom_type_description
_atom_type_scat_dispersion_real
_atom_type_scat_dispersion_imag
_atom_type_scat_source
C C 0.0181 0.0091 'International Tables Vol C Tables 4.2.6.8 and 6.1.1.4'
H H 0.0000 0.0000 'International Tables Vol C Tables 4.2.6.8 and 6.1.1.4'
O O 0.0492 0.0322 'International Tables Vol C Tables 4.2.6.8 and 6.1.1.4'

loop_
_geom_angle_atom_site_label_1
_geom_angle_atom_site_label_2
_geom_angle_atom_site_label_3
_geom_angle
C9 C1 C10 106.4(3)
C9 C1 C5 109.8(3)
C10 C1 C5 114.5(3)
C9 C1 C2 115.6(4)
C10 C1 C2 110.0(3)
C5 C1 C2 100.7(3)
C12 C2 C3 115.6(4)
C12 C2 C1 116.4(3)
C3 C2 C1 102.1(4)
C12 C2 H2 107.4
C3 C2 H2 107.4
C1 C2 H2 107.4
C4 C3 C2 107.8(4)
C4 C3 H3A 110.2
C2 C3 H3A 110.2
C4 C3 H3B 110.2
C2 C3 H3B 110.2
H3A C3 H3B 108.5
O1 C4 C3 113.6(3)
O1 C4 C5 109.2(3)
C3 C4 C5 104.6(3)
O1 C4 H4 109.8
C3 C4 H4 109.8
C5 C4 H4 109.8
O2 C5 C4 107.3(3)
O2 C5 C1 104.6(3)
C4 C5 C1 102.3(3)
O2 C5 C6 106.7(3)
C4 C5 C6 119.7(4)
C1 C5 C6 115.2(3)
C13 C6 C14 104.6(4)
C13 C6 C7 112.7(3)
C14 C6 C7 109.1(4)
C13 C6 C5 113.8(4)
C14 C6 C5 109.1(3)
C7 C6 C5 107.5(4)
O3 C7 C15 104.9(3)
O3 C7 C8 102.8(4)
C15 C7 C8 109.3(4)
O3 C7 C6 110.8(3)
C15 C7 C6 113.9(4)
C8 C7 C6 114.2(4)
O4 C8 C9 109.6(4)
O4 C8 C7 110.7(4)
C9 C8 C7 114.2(3)
O4 C8 H8 107.3
C9 C8 H8 107.3
C7 C8 H8 107.3
C8 C9 C1 107.1(4)
C8 C9 H9A 110.3
C1 C9 H9A 110.3
C8 C9 H9B 110.3
C1 C9 H9B 110.3
H9A C9 H9B 108.6
C11 C10 C1 118.0(4)
C11 C10 H10A 107.8
C1 C10 H10A 107.8
C11 C10 H10B 107.8
C1 C10 H10B 107.8
H10A C10 H10B 107.1
O5 C11 O4 117.7(4)
O5 C11 C10 122.2(4)
O4 C11 C10 120.1(4)
C2 C12 H12A 109.5
C2 C12 H12B 109.5
H12A C12 H12B 109.5
C2 C12 H12C 109.5
H12A C12 H12C 109.5
H12B C12 H12C 109.5
C6 C13 H13A 109.5
C6 C13 H13B 109.5
H13A C13 H13B 109.5
C6 C13 H13C 109.5
H13A C13 H13C 109.5
H13B C13 H13C 109.5
C6 C14 H14A 109.5
C6 C14 H14B 109.5
H14A C14 H14B 109.5
C6 C14 H14C 109.5
H14A C14 H14C 109.5
H14B C14 H14C 109.5
C7 C15 H15A 109.5
C7 C15 H15B 109.5
H15A C15 H15B 109.5
C7 C15 H15C 109.5
H15A C15 H15C 109.5
H15B C15 H15C 109.5
C4 O1 H1 109.5
C5 O2 H2A 109.5
C7 O3 H3 109.5
C11 O4 C8 121.2(3)

loop_
_geom_bond_atom_site_label_1
_geom_bond_atom_site_label_2
_geom_bond_distance
C1 C9 1.524(6)
C1 C10 1.533(6)
C1 C5 1.552(6)
C1 C2 1.555(6)
C2 C12 1.510(6)
C2 C3 1.534(6)
C2 H2 1.0000
C3 C4 1.533(6)
C3 H3A 0.9900
C3 H3B 0.9900
C4 O1 1.433(5)
C4 C5 1.538(6)
C4 H4 1.0000
C5 O2 1.444(5)
C5 C6 1.572(6)
C6 C13 1.541(6)
C6 C14 1.543(6)
C6 C7 1.569(7)
C7 O3 1.451(5)
C7 C15 1.522(7)
C7 C8 1.540(7)
C8 O4 1.475(5)
C8 C9 1.517(7)
C8 H8 1.0000
C9 H9A 0.9900
C9 H9B 0.9900
C10 C11 1.501(6)
C10 H10A 0.9900
C10 H10B 0.9900
C11 O5 1.211(5)
C11 O4 1.336(5)
C12 H12A 0.9800
C12 H12B 0.9800
C12 H12C 0.9800
C13 H13A 0.9800
C13 H13B 0.9800
C13 H13C 0.9800
C14 H14A 0.9800
C14 H14B 0.9800
C14 H14C 0.9800
C15 H15A 0.9800
C15 H15B 0.9800
C15 H15C 0.9800
O1 H1 0.8400
O2 H2A 0.8400
O3 H3 0.8400
